data_7130782
loop_
_publ_author_name
'Thorne, Michael Francis'
'Castillo Blas, Celia'
'McHugh, Lauren Nicole'
'Bumstead, Alice M.'
'Robertson, Georgina'
'Sapnik, Adam'
'Coates, Chloe Simone'
'Sayed, Farheen N.'
'Grey, Clare P.'
'Keen, David A.'
'Etter, Martin'
'da Silva, Ivan'
'U\<zarevi\'c, Krunoslav'
'Bennett, Thomas Douglas'

_publ_section_title
;
 Formation of new crystalline qtz-[Zn(mIm)2] polymorph from amorphous
 ZIF-8
;
_journal_name_full 'Chemical Communications'
_journal_paper_doi 10.1039/D2CC04241J
_journal_year 2022
_chemical_formula_moiety 'C192 H240 N96 Zn24'
_chemical_formula_sum 'C192 H240 N96 Zn24'
_chemical_formula_weight 5461.95
_chemical_name_common 'qtz ZIF-8'
_chemical_name_mineral qtz
_chemical_name_systematic 'qtz [Zn(mIm)2]'
_space_group_IT_number 178
_space_group_name_Hall 'P 61 2 (0 0 5)'
_space_group_name_H-M_alt 'P 61 2 2'
_symmetry_cell_setting hexagonal
_symmetry_Int_Tables_number 178
_symmetry_space_group_name_H-M 'P 61 2 2'
_audit_creation_date 2022-02-02
_audit_creation_method 'Materials Studio'
_audit_update_record
;
2022-02-02 deposited with the CCDC.	2022-09-30 downloaded from the CCDC.
;
_cell_angle_alpha 90.0000
_cell_angle_beta 90.0000
_cell_angle_gamma 120.0000
_cell_formula_units_Z 12
_cell_length_a 17.3621
_cell_length_b 17.3621
_cell_length_c 24.0711
_cell_measurement_temperature 298
_cell_volume 6283.926
_diffrn_ambient_temperature 298
_diffrn_measurement_device_type 'I11, at Diamond synchrotron'
_diffrn_radiation_type synchrotron
_diffrn_radiation_wavelength 0.82697
_diffrn_source synchrotron
_exptl_crystal_colour colourless
_exptl_crystal_density_diffrn 1.44330
_exptl_crystal_description powder
_exptl_crystal_recrystallization_method 'Thermal heating under argon atmosphere'
_pd_spec_mounting 'borosilicate capillary 0.5mm'
_pd_spec_mount_mode transmission
_pd_spec_shape cylinder
_cod_data_source_file d2cc04241j2.cif
_cod_data_source_block ZIF-8_qtz_i-11_Celia
_cod_original_cell_volume 6283.93
_cod_original_sg_symbol_H-M P6122
_cod_database_code 7130782

loop_
_symmetry_equiv_pos_as_xyz
x,y,z
-y,x-y,z+1/3
-x+y,-x,z+2/3
-x,-y,z+1/2
y,-x+y,z+5/6
x-y,x,z+1/6
y,x,-z+1/3
x-y,-y,-z
-x,-x+y,-z+2/3
-y,-x,-z+5/6
-x+y,y,-z+1/2
x,x-y,-z+1/6

loop_
_atom_site_label
_atom_site_type_symbol
_atom_site_fract_x
_atom_site_fract_y
_atom_site_fract_z
_atom_site_U_iso_or_equiv
_atom_site_adp_type
_atom_site_occupancy
Zn3 Zn 0.06943 0.78688 0.08333 0.07035 Uiso 1.00
C1_1 C 0.18828 0.43354 0.15667 0.10326 Uiso 1.00
C6_1 C 0.26781 0.42487 0.14350 0.10326 Uiso 1.00
N2_1 N 0.10917 0.38455 0.13224 0.10326 Uiso 1.00
C3_1 C 0.05593 0.41295 0.15577 0.10326 Uiso 1.00
C4_1 C 0.10360 0.47634 0.19255 0.10326 Uiso 1.00
N5_1 N 0.18829 0.48976 0.19328 0.10326 Uiso 1.00
H3_1 H -0.00529 0.38779 0.14516 0.12392 Uiso 1.00
H4_1 H 0.08693 0.51017 0.21616 0.12392 Uiso 1.00
H6a_1 H 0.25240 0.37989 0.11566 0.12392 Uiso 0.50
H6b_1 H 0.31488 0.48065 0.12988 0.12392 Uiso 0.50
H6c_1 H 0.28728 0.40852 0.17651 0.12392 Uiso 0.50
H6a2_1 H 0.31730 0.46615 0.16571 0.12392 Uiso 0.50
H6b2_1 H 0.25483 0.36539 0.15148 0.12392 Uiso 0.50
H6c2_1 H 0.28242 0.43752 0.10486 0.12392 Uiso 0.50
C1_2 C 0.67564 0.40678 0.17046 0.10326 Uiso 1.00
C6_2 C 0.71560 0.35097 0.18631 0.10326 Uiso 1.00
N2_2 N 0.69488 0.48283 0.19586 0.10326 Uiso 1.00
C3_2 C 0.64505 0.51261 0.16922 0.10326 Uiso 1.00
C4_2 C 0.59830 0.45479 0.12942 0.10326 Uiso 1.00
N5_2 N 0.61786 0.38758 0.13030 0.10326 Uiso 1.00
H3_2 H 0.64738 0.56694 0.18008 0.12392 Uiso 1.00
H4_2 H 0.55693 0.45511 0.10309 0.12392 Uiso 1.00
H6a_2 H 0.75596 0.37837 0.21678 0.12392 Uiso 0.50
H6b_2 H 0.66928 0.29288 0.19719 0.12392 Uiso 0.50
H6c_2 H 0.74724 0.34581 0.15515 0.12392 Uiso 0.50
H6a2_2 H 0.69236 0.29967 0.16264 0.12392 Uiso 0.50
H6b2_2 H 0.77904 0.38516 0.18222 0.12392 Uiso 0.50
H6c2_2 H 0.70108 0.33223 0.22427 0.12392 Uiso 0.50
C1_3 C 0.09911 0.76975 0.49966 0.10326 Uiso 1.00
C6_3 C 0.17596 0.84696 0.52751 0.10326 Uiso 1.00
N2_3 N 0.01594 0.72971 0.51928 0.10326 Uiso 1.00
C3_3 C -0.03342 0.66330 0.48215 0.10326 Uiso 1.00
C4_3 C 0.02041 0.66534 0.44214 0.10326 Uiso 1.00
N5_3 N 0.10462 0.73306 0.45336 0.10326 Uiso 1.00
H3_3 H -0.09617 0.62461 0.48724 0.12392 Uiso 1.00
H4_3 H 0.00793 0.62851 0.40983 0.12392 Uiso 1.00
H6a_3 H 0.15578 0.86209 0.56069 0.12392 Uiso 0.50
H6b_3 H 0.22014 0.83134 0.53696 0.12392 Uiso 0.50
H6c_3 H 0.20135 0.89704 0.50278 0.12392 Uiso 0.50
H6a2_3 H 0.22907 0.86489 0.50626 0.12392 Uiso 0.50
H6b2_3 H 0.16471 0.89564 0.52999 0.12392 Uiso 0.50
H6c2_3 H 0.18350 0.82994 0.56418 0.12392 Uiso 0.50
C1_4 C 0.80581 0.73496 0.51178 0.10326 Uiso 1.00
C6_4 C 0.74069 0.63911 0.50067 0.10326 Uiso 1.00
N2_4 N 0.80553 0.80229 0.48500 0.10326 Uiso 1.00
C3_4 C 0.87473 0.87793 0.50714 0.10326 Uiso 1.00
C4_4 C 0.91376 0.85433 0.54577 0.10326 Uiso 1.00
N5_4 N 0.86983 0.76342 0.54864 0.10326 Uiso 1.00
H3_4 H 0.88831 0.93582 0.49450 0.12392 Uiso 1.00
H4_4 H 0.96384 0.89022 0.56924 0.12392 Uiso 1.00
H6a_4 H 0.70020 0.63465 0.47201 0.12392 Uiso 0.50
H6b_4 H 0.77201 0.60945 0.48888 0.12392 Uiso 0.50
H6c_4 H 0.70801 0.61164 0.53398 0.12392 Uiso 0.50
H6a2_4 H 0.75328 0.60251 0.52457 0.12392 Uiso 0.50
H6b2_4 H 0.68147 0.62771 0.50770 0.12392 Uiso 0.50
H6c2_4 H 0.74547 0.62552 0.46260 0.12392 Uiso 0.50
Zn1 Zn 0.42527 0.71264 0.58333 0.07035 Uiso 1.00
Zn2 Zn 0.22617 0.45234 0.75000 0.07035 Uiso 1.00

loop_
_geom_bond_atom_site_label_1
_geom_bond_atom_site_label_2
_geom_bond_distance
_geom_bond_site_symmetry_2
C1_1 C6_1 1.496 .
C1_1 N2_1 1.337 .
C1_1 N5_1 1.315 .
C6_1 H6a_1 0.960 .
C6_1 H6b_1 0.960 .
C6_1 H6c_1 0.960 .
C6_1 H6a2_1 0.960 .
C6_1 H6b2_1 0.960 .
C6_1 H6c2_1 0.960 .
N2_1 C3_1 1.369 .
C3_1 C4_1 1.330 .
C3_1 H3_1 0.960 .
C4_1 N5_1 1.369 .
C4_1 H4_1 0.960 .
N5_1 Zn1 2.112 3_564
C1_2 C6_2 1.496 .
C1_2 N2_2 1.337 .
C1_2 N5_2 1.311 .
C6_2 H6a_2 0.960 .
C6_2 H6b_2 0.960 .
C6_2 H6c_2 0.960 .
C6_2 H6a2_2 0.960 .
C6_2 H6b2_2 0.960 .
C6_2 H6c2_2 0.960 .
N2_2 C3_2 1.369 .
N2_2 Zn2 1.817 4_664
C3_2 C4_2 1.330 .
C3_2 H3_2 0.960 .
C4_2 N5_2 1.369 .
C4_2 H4_2 0.960 .
N5_2 Zn1 1.888 4_664
C1_3 C6_3 1.496 .
C1_3 N2_3 1.337 .
C1_3 N5_3 1.311 .
C6_3 H6a_3 0.960 .
C6_3 H6b_3 0.960 .
C6_3 H6c_3 0.960 .
C6_3 H6a2_3 0.960 .
C6_3 H6b2_3 0.960 .
C6_3 H6c2_3 0.960 .
N2_3 C3_3 1.369 .
C3_3 C4_3 1.330 .
C3_3 H3_3 0.960 .
C4_3 N5_3 1.369 .
C4_3 H4_3 0.960 .
C1_4 C6_4 1.496 .
C1_4 N2_4 1.337 .
C1_4 N5_4 1.311 .
C6_4 H6a_4 0.960 .
C6_4 H6b_4 0.960 .
C6_4 H6c_4 0.960 .
C6_4 H6a2_4 0.960 .
C6_4 H6b2_4 0.960 .
C6_4 H6c2_4 0.960 .
N2_4 C3_4 1.369 .
C3_4 C4_4 1.330 .
C3_4 H3_4 0.960 .
C4_4 N5_4 1.369 .
C4_4 H4_4 0.960 .
Zn1 N5_1 2.112 2_665
Zn1 N5_1 2.112 10_665
Zn1 N5_2 1.888 4_665
Zn1 N5_2 1.888 9_665
Zn2 N2_2 1.817 4_665
Zn2 N2_2 1.817 8_566
